data_4084120
loop_
_publ_author_name
'Teets, Thomas S.'
'Labinger, Jay A.'
'Bercaw, John E.'

_publ_section_title
;
 Guanidine-Functionalized Rhenium Cyclopentadienyl Carbonyl Complexes:
 Synthesis and Cooperative Activation of H--H and O--H Bonds
;
_journal_issue 15
_journal_name_full Organometallics
_journal_page_first 4107
_journal_paper_doi 10.1021/om500650b
_journal_volume 33
_journal_year 2014
_chemical_formula_sum 'C13 H14 N3 O3 Re'
_chemical_formula_weight 446.47
_chemical_name_systematic
; 
 ? 
;
_space_group_IT_number 14
_symmetry_cell_setting monoclinic
_symmetry_space_group_name_Hall '-P 2ybc'
_symmetry_space_group_name_H-M 'P 1 21/c 1'
_atom_sites_solution_hydrogens geom
_atom_sites_solution_primary direct
_atom_sites_solution_secondary difmap
_audit_creation_method SHELXL-97
_cell_angle_alpha 90.00
_cell_angle_beta 104.348(2)
_cell_angle_gamma 90.00
_cell_formula_units_Z 4
_cell_length_a 9.8852(5)
_cell_length_b 14.8057(7)
_cell_length_c 9.5666(5)
_cell_measurement_reflns_used 9830
_cell_measurement_temperature 100(2)
_cell_measurement_theta_max 40.15
_cell_measurement_theta_min 2.99
_cell_volume 1356.47(12)
_computing_cell_refinement 'Bruker SAINT'
_computing_data_collection 'Bruker APEX2'
_computing_data_reduction 'Bruker SAINT'
_computing_molecular_graphics 'Bruker SHELXTL'
_computing_publication_material 'Bruker SHELXTL'
_computing_structure_refinement 'SHELXL-97 (Sheldrick, 2008)'
_computing_structure_solution 'SHELXS-97 (Sheldrick, 2008)'
_diffrn_ambient_temperature 100(2)
_diffrn_measured_fraction_theta_full 0.999
_diffrn_measured_fraction_theta_max 0.999
_diffrn_measurement_device_type 'Bruker APEX-II CCD'
_diffrn_measurement_method '\f and \w scans'
_diffrn_radiation_monochromator graphite
_diffrn_radiation_source 'fine-focus sealed tube'
_diffrn_radiation_type MoK\a
_diffrn_radiation_wavelength 0.71073
_diffrn_reflns_av_R_equivalents 0.0379
_diffrn_reflns_av_sigmaI/netI 0.0285
_diffrn_reflns_limit_h_max 17
_diffrn_reflns_limit_h_min -17
_diffrn_reflns_limit_k_max 26
_diffrn_reflns_limit_k_min -26
_diffrn_reflns_limit_l_max 16
_diffrn_reflns_limit_l_min -17
_diffrn_reflns_number 42327
_diffrn_reflns_theta_full 39.40
_diffrn_reflns_theta_max 39.40
_diffrn_reflns_theta_min 2.59
_exptl_absorpt_coefficient_mu 8.969
_exptl_absorpt_correction_T_max 0.5339
_exptl_absorpt_correction_T_min 0.0940
_exptl_absorpt_correction_type multi-scan
_exptl_absorpt_process_details sadabs
_exptl_crystal_colour colourless
_exptl_crystal_density_diffrn 2.186
_exptl_crystal_density_method 'not measured'
_exptl_crystal_description needle
_exptl_crystal_F_000 848
_exptl_crystal_size_max 0.50
_exptl_crystal_size_mid 0.15
_exptl_crystal_size_min 0.08
_refine_diff_density_max 2.582
_refine_diff_density_min -0.904
_refine_diff_density_rms 0.163
_refine_ls_extinction_method none
_refine_ls_goodness_of_fit_ref 1.019
_refine_ls_hydrogen_treatment constr
_refine_ls_matrix_type full
_refine_ls_number_parameters 183
_refine_ls_number_reflns 8090
_refine_ls_number_restraints 0
_refine_ls_restrained_S_all 1.019
_refine_ls_R_factor_all 0.0278
_refine_ls_R_factor_gt 0.0201
_refine_ls_shift/su_max 0.008
_refine_ls_shift/su_mean 0.000
_refine_ls_structure_factor_coef Fsqd
_refine_ls_weighting_details 'calc w=1/[\s^2^(Fo^2^)+(0.0198P)^2^+0.5206P] where P=(Fo^2^+2Fc^2^)/3'
_refine_ls_weighting_scheme calc
_refine_ls_wR_factor_gt 0.0437
_refine_ls_wR_factor_ref 0.0462
_reflns_number_gt 6925
_reflns_number_total 8090
_reflns_threshold_expression >2sigma(I)
_cod_data_source_file om500650b_si_001.cif
_cod_data_source_block 1
_cod_depositor_comments
;
The following automatic conversions were performed:

'_symmetry_cell_setting' value 'Monoclinic' changed to 'monoclinic'
according to
/usr/data/users/saulius/crontab/automatic-downloads/rss-feeds/ACS/lib/dictionaries/cif_core.dic
dictionary named 'cif_core.dic' version 2.4.2 from 2011-04-26.

Automatic conversion script
Id: cif_fix_values 2281 2013-09-26 08:29:07Z andrius 

 Adding full bibliography for 4084120--4084124.cif.
;
_cod_original_sg_symbol_H-M P2(1)/c
_cod_database_code 4084120

loop_
_symmetry_equiv_pos_as_xyz
'x, y, z'
'-x, y+1/2, -z+1/2'
'-x, -y, -z'
'x, -y-1/2, z-1/2'

loop_
_atom_site_label
_atom_site_type_symbol
_atom_site_fract_x
_atom_site_fract_y
_atom_site_fract_z
_atom_site_U_iso_or_equiv
_atom_site_adp_type
_atom_site_occupancy
_atom_site_symmetry_multiplicity
_atom_site_calc_flag
_atom_site_refinement_flags
Re1 Re 0.020551(6) 0.673617(4) 0.259200(6) 0.00845(2) Uani 1 1 d .
N1 N 0.32655(15) 0.77995(9) 0.35685(15) 0.0113(2) Uani 1 1 d .
N2 N 0.43249(15) 0.91437(9) 0.31757(16) 0.0129(2) Uani 1 1 d .
N3 N 0.48358(15) 0.79374(10) 0.20013(16) 0.0122(2) Uani 1 1 d .
O1 O -0.16596(15) 0.61707(10) 0.45704(15) 0.0205(3) Uani 1 1 d .
O2 O -0.01118(15) 0.87611(9) 0.31232(16) 0.0199(3) Uani 1 1 d .
O3 O -0.22957(16) 0.67007(10) -0.00599(16) 0.0232(3) Uani 1 1 d .
C1 C -0.09779(18) 0.64046(11) 0.38128(18) 0.0135(3) Uani 1 1 d .
C2 C -0.00558(18) 0.79996(11) 0.29076(18) 0.0132(3) Uani 1 1 d .
C3 C -0.13579(19) 0.67266(11) 0.09428(18) 0.0142(3) Uani 1 1 d .
C4 C 0.26776(17) 0.69759(10) 0.30855(17) 0.0102(2) Uani 1 1 d .
C5 C 0.21286(18) 0.66581(10) 0.16345(17) 0.0112(2) Uani 1 1 d .
H5 H 0.2133 0.6980 0.0776 0.013 Uiso 1 1 calc R
C6 C 0.15704(17) 0.57643(10) 0.17132(18) 0.0124(3) Uani 1 1 d .
H6 H 0.1181 0.5385 0.0914 0.015 Uiso 1 1 calc R
C7 C 0.17016(17) 0.55490(10) 0.31818(18) 0.0127(3) Uani 1 1 d .
H7 H 0.1418 0.5001 0.3542 0.015 Uiso 1 1 calc R
C8 C 0.23415(16) 0.63088(10) 0.40330(17) 0.0111(2) Uani 1 1 d .
H8 H 0.2512 0.6360 0.5052 0.013 Uiso 1 1 calc R
C9 C 0.40801(17) 0.82368(10) 0.29243(17) 0.0099(2) Uani 1 1 d .
C10 C 0.5070(2) 0.95121(12) 0.2165(2) 0.0168(3) Uani 1 1 d .
H10A H 0.5808 0.9939 0.2650 0.020 Uiso 1 1 calc R
H10B H 0.4424 0.9823 0.1350 0.020 Uiso 1 1 calc R
C11 C 0.56988(19) 0.86659(12) 0.16519(19) 0.0166(3) Uani 1 1 d .
H11A H 0.5629 0.8692 0.0602 0.020 Uiso 1 1 calc R
H11B H 0.6690 0.8590 0.2173 0.020 Uiso 1 1 calc R
C12 C 0.53565(19) 0.70172(12) 0.2018(2) 0.0159(3) Uani 1 1 d .
H12A H 0.5033 0.6662 0.2737 0.024 Uiso 1 1 calc R
H12B H 0.6380 0.7025 0.2266 0.024 Uiso 1 1 calc R
H12C H 0.5008 0.6745 0.1063 0.024 Uiso 1 1 calc R
C13 C 0.3329(2) 0.97108(11) 0.3644(2) 0.0184(3) Uani 1 1 d .
H13A H 0.2596 0.9899 0.2804 0.028 Uiso 1 1 calc R
H13B H 0.3807 1.0246 0.4134 0.028 Uiso 1 1 calc R
H13C H 0.2911 0.9372 0.4310 0.028 Uiso 1 1 calc R

loop_
_atom_site_aniso_label
_atom_site_aniso_U_11
_atom_site_aniso_U_22
_atom_site_aniso_U_33
_atom_site_aniso_U_23
_atom_site_aniso_U_13
_atom_site_aniso_U_12
Re1 0.00816(3) 0.00831(2) 0.00881(3) 0.00083(2) 0.00199(2) -0.00054(2)
N1 0.0122(6) 0.0094(5) 0.0131(5) -0.0013(4) 0.0044(5) -0.0026(4)
N2 0.0130(6) 0.0095(5) 0.0170(6) 0.0003(4) 0.0053(5) -0.0026(4)
N3 0.0100(6) 0.0140(6) 0.0136(5) -0.0002(4) 0.0046(4) -0.0012(4)
O1 0.0198(6) 0.0253(6) 0.0191(6) 0.0064(5) 0.0099(5) -0.0009(5)
O2 0.0219(7) 0.0121(5) 0.0258(6) 0.0017(5) 0.0058(5) 0.0042(5)
O3 0.0150(6) 0.0375(8) 0.0148(6) 0.0018(5) -0.0006(5) -0.0049(5)
C1 0.0126(7) 0.0129(6) 0.0147(6) 0.0020(5) 0.0029(5) 0.0009(5)
C2 0.0116(6) 0.0145(6) 0.0133(6) 0.0014(5) 0.0028(5) 0.0020(5)
C3 0.0124(7) 0.0179(7) 0.0125(6) 0.0014(5) 0.0037(5) -0.0017(5)
C4 0.0098(6) 0.0082(5) 0.0125(6) -0.0001(4) 0.0027(5) 0.0003(4)
C5 0.0115(6) 0.0115(6) 0.0116(6) -0.0005(4) 0.0048(5) 0.0000(5)
C6 0.0135(6) 0.0099(6) 0.0143(6) -0.0024(4) 0.0043(5) -0.0012(5)
C7 0.0129(7) 0.0079(5) 0.0168(7) 0.0012(5) 0.0030(5) -0.0004(5)
C8 0.0101(6) 0.0101(5) 0.0124(6) 0.0019(4) 0.0013(5) 0.0000(5)
C9 0.0081(6) 0.0102(5) 0.0107(6) -0.0003(4) 0.0010(5) -0.0012(4)
C10 0.0175(8) 0.0152(7) 0.0185(7) 0.0017(6) 0.0057(6) -0.0063(6)
C11 0.0131(7) 0.0211(8) 0.0170(7) 0.0017(6) 0.0062(6) -0.0047(6)
C12 0.0123(7) 0.0170(7) 0.0189(7) -0.0012(6) 0.0048(6) 0.0039(6)
C13 0.0184(8) 0.0104(6) 0.0281(8) -0.0017(6) 0.0092(7) 0.0000(5)

loop_
_atom_type_symbol
_atom_type_description
_atom_type_scat_dispersion_real
_atom_type_scat_dispersion_imag
_atom_type_scat_source
C C 0.0033 0.0016 'International Tables Vol C Tables 4.2.6.8 and 6.1.1.4'
H H 0.0000 0.0000 'International Tables Vol C Tables 4.2.6.8 and 6.1.1.4'
N N 0.0061 0.0033 'International Tables Vol C Tables 4.2.6.8 and 6.1.1.4'
O O 0.0106 0.0060 'International Tables Vol C Tables 4.2.6.8 and 6.1.1.4'
Re Re -1.0185 7.2310 'International Tables Vol C Tables 4.2.6.8 and 6.1.1.4'

loop_
_geom_angle_atom_site_label_1
_geom_angle_atom_site_label_2
_geom_angle_atom_site_label_3
_geom_angle
C1 Re1 C3 90.59(7)
C1 Re1 C2 91.58(7)
C3 Re1 C2 91.38(7)
C1 Re1 C6 124.98(6)
C3 Re1 C6 97.03(7)
C2 Re1 C6 142.16(7)
C1 Re1 C7 96.24(6)
C3 Re1 C7 122.72(6)
C2 Re1 C7 144.76(7)
C6 Re1 C7 36.25(6)
C1 Re1 C8 99.95(6)
C3 Re1 C8 157.34(6)
C2 Re1 C8 108.17(6)
C6 Re1 C8 60.50(6)
C7 Re1 C8 36.63(6)
C1 Re1 C5 156.75(6)
C3 Re1 C5 104.39(7)
C2 Re1 C5 105.48(6)
C6 Re1 C5 36.71(5)
C7 Re1 C5 60.75(6)
C8 Re1 C5 60.09(6)
C1 Re1 C4 131.78(6)
C3 Re1 C4 137.58(6)
C2 Re1 C4 89.72(6)
C6 Re1 C4 59.79(5)
C7 Re1 C4 59.84(5)
C8 Re1 C4 35.44(5)
C5 Re1 C4 35.53(5)
C9 N1 C4 122.66(14)
C9 N2 C13 121.15(14)
C9 N2 C10 110.18(14)
C13 N2 C10 118.82(14)
C9 N3 C12 123.10(14)
C9 N3 C11 110.60(13)
C12 N3 C11 117.88(14)
O1 C1 Re1 177.03(15)
O2 C2 Re1 175.19(15)
O3 C3 Re1 178.44(16)
N1 C4 C8 122.76(14)
N1 C4 C5 129.71(14)
C8 C4 C5 107.07(13)
N1 C4 Re1 121.38(11)
C8 C4 Re1 68.78(9)
C5 C4 Re1 68.85(9)
C4 C5 C6 107.90(13)
C4 C5 Re1 75.62(9)
C6 C5 Re1 70.25(9)
C7 C6 C5 108.44(14)
C7 C6 Re1 72.06(9)
C5 C6 Re1 73.04(9)
C6 C7 C8 107.75(13)
C6 C7 Re1 71.69(9)
C8 C7 Re1 72.80(9)
C4 C8 C7 108.58(13)
C4 C8 Re1 75.78(9)
C7 C8 Re1 70.57(9)
N1 C9 N3 130.33(14)
N1 C9 N2 120.38(14)
N3 C9 N2 109.25(13)
N2 C10 C11 102.59(13)
N3 C11 C10 102.93(13)

loop_
_geom_bond_atom_site_label_1
_geom_bond_atom_site_label_2
_geom_bond_distance
Re1 C1 1.9107(17)
Re1 C3 1.9156(18)
Re1 C2 1.9224(17)
Re1 C6 2.2715(16)
Re1 C7 2.2763(16)
Re1 C8 2.3058(16)
Re1 C5 2.3085(16)
Re1 C4 2.3976(16)
N1 C9 1.301(2)
N1 C4 1.380(2)
N2 C9 1.3750(19)
N2 C13 1.446(2)
N2 C10 1.459(2)
N3 C9 1.364(2)
N3 C12 1.455(2)
N3 C11 1.464(2)
O1 C1 1.158(2)
O2 C2 1.150(2)
O3 C3 1.158(2)
C4 C8 1.434(2)
C4 C5 1.439(2)
C5 C6 1.443(2)
C6 C7 1.415(2)
C7 C8 1.440(2)
C10 C11 1.532(3)
